data_4339534
loop_
_publ_author_name
'Bera, Tarun K.'
'Iyer, Ratnasabapathy G.'
'Malliakas, Christos D.'
'Kanatzidis, Mercouri G.'

_publ_section_title
;
 Eu3(AsS4)2 and AxEu(3-y)As(5-z)S10 (A = Li, Na): compounds with simple
 and complex thioarsenate building blocks.
;
_journal_issue 21
_journal_name_full 'Inorganic chemistry'
_journal_page_first 8466
_journal_page_last 8468
_journal_paper_doi 10.1021/ic701067r
_journal_volume 46
_journal_year 2007
_chemical_formula_sum 'As4.54 Eu2.86 Na0.66 S10'
_chemical_formula_weight 1110.08
_chemical_name_systematic
; 
 ? 
;
_space_group_IT_number 14
_symmetry_space_group_name_Hall '-P 2ybc'
_symmetry_space_group_name_H-M 'P 1 21/c 1'
_atom_sites_solution_hydrogens geom
_atom_sites_solution_primary direct
_atom_sites_solution_secondary difmap
_audit_creation_method SHELXL-97
_cell_angle_alpha 90.00
_cell_angle_beta 100.226(6)
_cell_angle_gamma 90.00
_cell_formula_units_Z 4
_cell_length_a 8.4300(6)
_cell_length_b 7.8040(4)
_cell_length_c 25.139(2)
_cell_measurement_temperature 293(2)
_cell_volume 1627.6(2)
_computing_structure_refinement 'SHELXL-97 (Sheldrick, 1997)'
_computing_structure_solution 'SHELXS-97 (Sheldrick, 1990)'
_diffrn_ambient_temperature 293(2)
_diffrn_measured_fraction_theta_full 0.976
_diffrn_measured_fraction_theta_max 0.976
_diffrn_radiation_monochromator graphite
_diffrn_radiation_source 'fine-focus sealed tube'
_diffrn_radiation_type MoK\a
_diffrn_radiation_wavelength 0.71073
_diffrn_reflns_av_R_equivalents 0.0730
_diffrn_reflns_av_sigmaI/netI 0.0514
_diffrn_reflns_limit_h_max 10
_diffrn_reflns_limit_h_min -11
_diffrn_reflns_limit_k_max 10
_diffrn_reflns_limit_k_min -10
_diffrn_reflns_limit_l_max 34
_diffrn_reflns_limit_l_min -34
_diffrn_reflns_number 14682
_diffrn_reflns_theta_full 29.31
_diffrn_reflns_theta_max 29.31
_diffrn_reflns_theta_min 2.45
_exptl_absorpt_coefficient_mu 21.313
_exptl_crystal_density_diffrn 4.530
_exptl_crystal_density_method 'not measured'
_exptl_crystal_F_000 1988
_refine_diff_density_max 5.041
_refine_diff_density_min -2.917
_refine_diff_density_rms 0.430
_refine_ls_extinction_method none
_refine_ls_goodness_of_fit_ref 1.088
_refine_ls_hydrogen_treatment mixed
_refine_ls_matrix_type full
_refine_ls_number_parameters 171
_refine_ls_number_reflns 4512
_refine_ls_number_restraints 0
_refine_ls_restrained_S_all 1.088
_refine_ls_R_factor_all 0.0568
_refine_ls_R_factor_gt 0.0449
_refine_ls_shift/su_max 0.001
_refine_ls_shift/su_mean 0.000
_refine_ls_structure_factor_coef Fsqd
_refine_ls_weighting_details 'calc w=1/[\s^2^(Fo^2^)+(0.0281P)^2^+58.6594P] where P=(Fo^2^+2Fc^2^)/3'
_refine_ls_weighting_scheme calc
_refine_ls_wR_factor_gt 0.0981
_refine_ls_wR_factor_ref 0.1056
_reflns_number_gt 3894
_reflns_number_total 4512
_reflns_threshold_expression >2sigma(I)
_cod_data_source_file ic701067r-file003.cif
_cod_data_source_block eu3as5s10
_cod_original_cell_volume 1627.59(19)
_cod_database_code 4339534

loop_
_symmetry_equiv_pos_as_xyz
'x, y, z'
'-x, y+1/2, -z+1/2'
'-x, -y, -z'
'x, -y-1/2, z-1/2'

loop_
_atom_site_label
_atom_site_type_symbol
_atom_site_fract_x
_atom_site_fract_y
_atom_site_fract_z
_atom_site_U_iso_or_equiv
_atom_site_adp_type
_atom_site_occupancy
_atom_site_symmetry_multiplicity
_atom_site_calc_flag
_atom_site_refinement_flags
Eu1 Eu 0.08531(8) 0.61677(8) 0.43054(2) 0.00977(12) Uani 0.86 1 d P
Eu2 Eu 0.52724(6) 0.26764(6) 0.29908(2) 0.00877(11) Uani 1 1 d .
Eu3 Eu 0.02580(6) 0.26844(6) 0.296053(19) 0.00816(11) Uani 1 1 d .
As1 As 0.70661(12) 0.33699(13) 0.16171(4) 0.00783(19) Uani 1 1 d .
As2 As 0.25544(13) 0.31876(13) 0.15110(4) 0.0095(2) Uani 1 1 d .
As3 As 0.14310(12) 0.65698(13) 0.06226(4) 0.00807(19) Uani 1 1 d .
As4 As 0.29747(19) 0.15357(17) 0.45170(6) 0.0166(3) Uani 0.84 1 d P
As5A As 0.4244(3) 0.0353(3) 0.04833(11) 0.0142(5) Uani 0.508(4) 1 d P
As5B As 0.4182(9) 0.0461(10) 0.0713(3) 0.0142(5) Uani 0.192(4) 1 d P
S1 S 0.0868(3) 0.6609(3) 0.31695(10) 0.0084(4) Uani 1 1 d .
S2 S 0.4952(3) 0.1664(3) 0.17858(11) 0.0106(5) Uani 1 1 d .
S3 S 0.7397(3) 0.4972(3) 0.23640(10) 0.0086(4) Uani 1 1 d .
S4 S 0.2488(3) 0.4705(3) 0.22500(9) 0.0078(4) Uani 1 1 d .
S5 S 0.3714(3) 0.5069(3) 0.10102(10) 0.0085(4) Uani 1 1 d .
S6 S 0.0453(3) 0.0055(3) 0.40368(11) 0.0117(5) Uani 1 1 d .
S7 S 0.1745(3) 0.6239(3) 0.61990(10) 0.0098(4) Uani 1 1 d .
S8 S 0.3078(3) 0.3395(3) 0.38526(10) 0.0125(5) Uani 1 1 d .
S9 S 0.1699(3) 0.1795(3) 0.00423(10) 0.0126(5) Uani 1 1 d .
S10 S 0.5918(4) 0.2042(4) 0.00849(13) 0.0186(6) Uani 1 1 d .
Na1 Na 0.3554(13) 0.0653(11) 0.4644(3) 0.0166(3) Uani 0.51 1 d P
Na2 Na 0.08531(8) 0.61677(8) 0.43054(2) 0.00977(12) Uani 0.14 1 d P

loop_
_atom_site_aniso_label
_atom_site_aniso_U_11
_atom_site_aniso_U_22
_atom_site_aniso_U_33
_atom_site_aniso_U_23
_atom_site_aniso_U_13
_atom_site_aniso_U_12
Eu1 0.0112(2) 0.0113(2) 0.0069(2) 0.0001(2) 0.0018(2) -0.0006(2)
Eu2 0.0074(2) 0.0081(2) 0.0108(2) 0.00081(17) 0.00171(18) -0.00029(18)
Eu3 0.0073(2) 0.0089(2) 0.0082(2) -0.00181(16) 0.00128(18) 0.00056(18)
As1 0.0073(4) 0.0090(4) 0.0072(4) -0.0004(3) 0.0013(4) -0.0004(4)
As2 0.0130(5) 0.0082(4) 0.0079(4) -0.0015(3) 0.0032(4) -0.0025(4)
As3 0.0072(4) 0.0108(4) 0.0061(4) 0.0007(3) 0.0009(3) -0.0004(4)
As4 0.0300(7) 0.0098(6) 0.0134(6) 0.0085(5) 0.0127(6) 0.0128(6)
As5A 0.0101(8) 0.0247(10) 0.0084(14) -0.0019(11) 0.0035(10) 0.0005(8)
As5B 0.0101(8) 0.0247(10) 0.0084(14) -0.0019(11) 0.0035(10) 0.0005(8)
S1 0.0098(10) 0.0077(10) 0.0081(10) 0.0002(8) 0.0028(8) -0.0007(9)
S2 0.0073(10) 0.0082(10) 0.0167(12) 0.0003(9) 0.0031(9) 0.0004(9)
S3 0.0094(10) 0.0080(10) 0.0082(10) -0.0013(8) 0.0013(9) -0.0005(9)
S4 0.0095(10) 0.0072(10) 0.0069(10) -0.0005(8) 0.0019(8) 0.0017(9)
S5 0.0070(10) 0.0096(10) 0.0098(10) 0.0010(8) 0.0036(8) 0.0002(9)
S6 0.0094(11) 0.0098(11) 0.0160(12) 0.0013(9) 0.0026(9) 0.0025(9)
S7 0.0101(10) 0.0092(10) 0.0099(10) 0.0005(8) 0.0010(9) -0.0003(9)
S8 0.0127(11) 0.0143(11) 0.0094(10) 0.0041(9) -0.0010(9) -0.0019(10)
S9 0.0160(12) 0.0121(11) 0.0095(11) 0.0004(9) 0.0015(9) -0.0044(10)
S10 0.0159(12) 0.0171(13) 0.0219(13) 0.0042(11) 0.0006(11) -0.0049(11)
Na1 0.0300(7) 0.0098(6) 0.0134(6) 0.0085(5) 0.0127(6) 0.0128(6)
Na2 0.0112(2) 0.0113(2) 0.0069(2) 0.0001(2) 0.0018(2) -0.0006(2)

loop_
_atom_type_symbol
_atom_type_description
_atom_type_scat_dispersion_real
_atom_type_scat_dispersion_imag
_atom_type_scat_source
S S 0.1246 0.1234 'International Tables Vol C Tables 4.2.6.8 and 6.1.1.4'
As As 0.0499 2.0058 'International Tables Vol C Tables 4.2.6.8 and 6.1.1.4'
Eu Eu -0.1578 3.6682 'International Tables Vol C Tables 4.2.6.8 and 6.1.1.4'
Na Na 0.0362 0.0249 'International Tables Vol C Tables 4.2.6.8 and 6.1.1.4'

loop_
_geom_angle_atom_site_label_1
_geom_angle_atom_site_label_2
_geom_angle_atom_site_label_3
_geom_angle
_geom_angle_site_symmetry_1
_geom_angle_site_symmetry_3
S1 Eu1 S10 108.71(8) . 2_655
S1 Eu1 S9 131.27(7) . 2
S10 Eu1 S9 111.50(8) 2_655 2
S1 Eu1 S9 132.00(7) . 4_566
S10 Eu1 S9 76.06(8) 2_655 4_566
S9 Eu1 S9 84.34(8) 2 4_566
S1 Eu1 S7 77.67(7) . 3_566
S10 Eu1 S7 154.43(8) 2_655 3_566
S9 Eu1 S7 77.86(7) 2 3_566
S9 Eu1 S7 81.51(7) 4_566 3_566
S1 Eu1 S6 71.80(7) . 1_565
S10 Eu1 S6 86.67(8) 2_655 1_565
S9 Eu1 S6 84.13(7) 2 1_565
S9 Eu1 S6 154.01(7) 4_566 1_565
S7 Eu1 S6 118.49(7) 3_566 1_565
S1 Eu1 S8 67.79(7) . .
S10 Eu1 S8 78.27(8) 2_655 .
S9 Eu1 S8 146.69(7) 2 .
S9 Eu1 S8 66.71(7) 4_566 .
S7 Eu1 S8 81.72(7) 3_566 .
S6 Eu1 S8 128.98(7) 1_565 .
S1 Eu1 As1 38.01(5) . 2_655
S10 Eu1 As1 73.36(7) 2_655 2_655
S9 Eu1 As1 139.83(6) 2 2_655
S9 Eu1 As1 133.30(6) 4_566 2_655
S7 Eu1 As1 115.61(5) 3_566 2_655
S6 Eu1 As1 55.89(5) 1_565 2_655
S8 Eu1 As1 73.09(5) . 2_655
S1 Eu1 As2 61.56(5) . 2
S10 Eu1 As2 139.96(6) 2_655 2
S9 Eu1 As2 70.00(5) 2 2
S9 Eu1 As2 141.15(6) 4_566 2
S7 Eu1 As2 65.26(5) 3_566 2
S6 Eu1 As2 53.31(5) 1_565 2
S8 Eu1 As2 123.63(5) . 2
As1 Eu1 As2 81.56(3) 2_655 2
S1 Eu1 As3 143.71(6) . 4_576
S10 Eu1 As3 57.60(6) 2_655 4_576
S9 Eu1 As3 54.64(5) 2 4_576
S9 Eu1 As3 80.49(5) 4_566 4_576
S7 Eu1 As3 130.39(5) 3_566 4_576
S6 Eu1 As3 73.84(5) 1_565 4_576
S8 Eu1 As3 130.31(5) . 4_576
As1 Eu1 As3 110.34(3) 2_655 4_576
As2 Eu1 As3 105.47(3) 2 4_576
S1 Eu1 Na1 90.21(13) . 1_565
S10 Eu1 Na1 44.21(14) 2_655 1_565
S9 Eu1 Na1 99.88(13) 2 1_565
S9 Eu1 Na1 117.59(14) 4_566 1_565
S7 Eu1 Na1 160.66(14) 3_566 1_565
S6 Eu1 Na1 42.47(14) 1_565 1_565
S8 Eu1 Na1 107.80(14) . 1_565
As1 Eu1 Na1 54.47(12) 2_655 1_565
As2 Eu1 Na1 95.77(13) 2 1_565
As3 Eu1 Na1 55.87(12) 4_576 1_565
S1 Eu1 Eu3 46.82(5) . .
S10 Eu1 Eu3 121.46(6) 2_655 .
S9 Eu1 Eu3 122.96(6) 2 .
S9 Eu1 Eu3 88.84(5) 4_566 .
S7 Eu1 Eu3 45.16(5) 3_566 .
S6 Eu1 Eu3 116.92(5) 1_565 .
S8 Eu1 Eu3 44.51(5) . .
As1 Eu1 Eu3 78.26(2) 2_655 .
As2 Eu1 Eu3 81.84(2) 2 .
As3 Eu1 Eu3 169.20(2) 4_576 .
Na1 Eu1 Eu3 132.31(12) 1_565 .
S7 Eu2 S2 129.81(7) 3_666 .
S7 Eu2 S3 148.08(7) 3_666 2_645
S2 Eu2 S3 67.16(7) . 2_645
S7 Eu2 S4 83.14(7) 3_666 2_645
S2 Eu2 S4 64.57(6) . 2_645
S3 Eu2 S4 82.61(7) 2_645 2_645
S7 Eu2 S8 90.37(7) 3_666 .
S2 Eu2 S8 139.59(7) . .
S3 Eu2 S8 80.42(7) 2_645 .
S4 Eu2 S8 135.94(7) 2_645 .
S7 Eu2 S3 72.69(7) 3_666 .
S2 Eu2 S3 67.27(6) . .
S3 Eu2 S3 133.82(3) 2_645 .
S4 Eu2 S3 84.73(6) 2_645 .
S8 Eu2 S3 134.53(7) . .
S7 Eu2 S4 133.78(7) 3_666 .
S2 Eu2 S4 67.88(6) . .
S3 Eu2 S4 75.26(6) 2_645 .
S4 Eu2 S4 132.24(4) 2_645 .
S8 Eu2 S4 81.36(7) . .
S3 Eu2 S4 81.27(6) . .
S7 Eu2 S2 71.27(7) 3_666 2_655
S2 Eu2 S2 115.19(6) . 2_655
S3 Eu2 S2 130.97(7) 2_645 2_655
S4 Eu2 S2 145.20(7) 2_645 2_655
S8 Eu2 S2 69.00(7) . 2_655
S3 Eu2 S2 65.64(7) . 2_655
S4 Eu2 S2 63.28(6) . 2_655
S7 Eu2 S5 65.41(6) 3_666 2_645
S2 Eu2 S5 124.44(7) . 2_645
S3 Eu2 S5 82.70(6) 2_645 2_645
S4 Eu2 S5 66.18(6) 2_645 2_645
S8 Eu2 S5 71.50(6) . 2_645
S3 Eu2 S5 130.77(7) . 2_645
S4 Eu2 S5 147.48(7) . 2_645
S2 Eu2 S5 119.77(7) 2_655 2_645
S7 Eu2 Eu3 135.60(5) 3_666 .
S2 Eu2 Eu3 94.01(5) . .
S3 Eu2 Eu3 47.23(5) 2_645 .
S4 Eu2 Eu3 129.63(5) 2_645 .
S8 Eu2 Eu3 45.58(5) . .
S3 Eu2 Eu3 130.41(5) . .
S4 Eu2 Eu3 49.40(5) . .
S2 Eu2 Eu3 84.87(5) 2_655 .
S5 Eu2 Eu3 98.11(5) 2_645 .
S7 Eu2 Eu3 46.21(5) 3_666 1_655
S2 Eu2 Eu3 84.07(5) . 1_655
S3 Eu2 Eu3 132.15(5) 2_645 1_655
S4 Eu2 Eu3 50.03(5) 2_645 1_655
S8 Eu2 Eu3 136.34(5) . 1_655
S3 Eu2 Eu3 48.12(5) . 1_655
S4 Eu2 Eu3 128.94(5) . 1_655
S2 Eu2 Eu3 95.32(5) 2_655 1_655
S5 Eu2 Eu3 83.57(5) 2_645 1_655
Eu3 Eu2 Eu3 177.954(19) . 1_655
S1 Eu3 S8 147.57(7) 2_545 .
S1 Eu3 S7 128.49(7) 2_545 3_566
S8 Eu3 S7 83.94(7) . 3_566
S1 Eu3 S3 70.38(7) 2_545 2_645
S8 Eu3 S3 82.30(7) . 2_645
S7 Eu3 S3 145.86(7) 3_566 2_645
S1 Eu3 S1 117.01(6) 2_545 .
S8 Eu3 S1 67.13(7) . .
S7 Eu3 S1 73.08(7) 3_566 .
S3 Eu3 S1 128.12(7) 2_645 .
S1 Eu3 S3 67.40(7) 2_545 1_455
S8 Eu3 S3 133.16(7) . 1_455
S7 Eu3 S3 72.72(6) 3_566 1_455
S3 Eu3 S3 136.85(3) 2_645 1_455
S1 Eu3 S3 67.41(6) . 1_455
S1 Eu3 S4 74.08(6) 2_545 .
S8 Eu3 S4 82.05(7) . .
S7 Eu3 S4 134.28(7) 3_566 .
S3 Eu3 S4 74.14(6) 2_645 .
S1 Eu3 S4 61.35(6) . .
S3 Eu3 S4 86.08(6) 1_455 .
S1 Eu3 S4 62.80(6) 2_545 2_545
S8 Eu3 S4 134.10(7) . 2_545
S7 Eu3 S4 81.04(7) 3_566 2_545
S3 Eu3 S4 86.45(6) 2_645 2_545
S1 Eu3 S4 144.63(6) . 2_545
S3 Eu3 S4 82.27(6) 1_455 2_545
S4 Eu3 S4 136.58(4) . 2_545
S1 Eu3 S6 124.04(7) 2_545 .
S8 Eu3 S6 66.19(7) . .
S7 Eu3 S6 64.28(6) 3_566 .
S3 Eu3 S6 81.58(6) 2_645 .
S1 Eu3 S6 118.45(6) . .
S3 Eu3 S6 130.44(7) 1_455 .
S4 Eu3 S6 142.25(6) . .
S4 Eu3 S6 68.19(6) 2_545 .
S1 Eu3 Eu2 99.62(5) 2_545 .
S8 Eu3 Eu2 48.01(5) . .
S7 Eu3 Eu2 131.70(5) 3_566 .
S3 Eu3 Eu2 47.14(5) 2_645 .
S1 Eu3 Eu2 82.19(5) . .
S3 Eu3 Eu2 133.52(5) 1_455 .
S4 Eu3 Eu2 47.88(4) . .
S4 Eu3 Eu2 133.12(5) 2_545 .
S6 Eu3 Eu2 94.51(5) . .
S1 Eu3 Eu2 82.28(5) 2_545 1_455
S8 Eu3 Eu2 130.05(6) . 1_455
S7 Eu3 Eu2 46.48(5) 3_566 1_455
S3 Eu3 Eu2 133.42(5) 2_645 1_455
S1 Eu3 Eu2 97.64(5) . 1_455
S3 Eu3 Eu2 47.91(5) 1_455 1_455
S4 Eu3 Eu2 133.75(5) . 1_455
S4 Eu3 Eu2 47.15(4) 2_545 1_455
S6 Eu3 Eu2 83.77(5) . 1_455
Eu2 Eu3 Eu2 177.954(19) . 1_455
S1 Eu3 Eu1 155.42(5) 2_545 .
S8 Eu3 Eu1 48.10(5) . .
S7 Eu3 Eu1 44.09(5) 3_566 .
S3 Eu3 Eu1 130.35(5) 2_645 .
S1 Eu3 Eu1 42.04(4) . .
S3 Eu3 Eu1 89.35(5) 1_455 .
S4 Eu3 Eu1 97.37(4) . .
S4 Eu3 Eu1 124.03(5) 2_545 .
S6 Eu3 Eu1 76.80(5) . .
Eu2 Eu3 Eu1 90.579(15) . .
Eu2 Eu3 Eu1 87.950(15) 1_455 .
S1 As1 S3 99.73(10) 2_645 .
S1 As1 S2 101.33(9) 2_645 .
S3 As1 S2 98.79(10) . .
S1 As1 Eu1 53.39(7) 2_645 2_645
S3 As1 Eu1 144.13(8) . 2_645
S2 As1 Eu1 108.83(7) . 2_645
S4 As2 S5 101.38(10) . .
S4 As2 S2 99.97(10) . .
S5 As2 S2 93.31(10) . .
S4 As2 Eu1 125.39(8) . 2_545
S5 As2 Eu1 110.35(7) . 2_545
S2 As2 Eu1 120.52(7) . 2_545
S7 As3 S6 99.50(10) 4_575 2
S7 As3 S5 96.95(10) 4_575 .
S6 As3 S5 99.38(10) 2 .
S7 As3 Eu1 101.36(7) 4_575 4_575
S6 As3 Eu1 126.59(8) 2 4_575
S5 As3 Eu1 125.76(7) . 4_575
Na1 As4 S8 134.1(6) . .
Na1 As4 S9 122.4(6) . 4_566
S8 As4 S9 98.57(11) . 4_566
Na1 As4 S6 100.5(7) . .
S8 As4 S6 94.66(10) . .
S9 As4 S6 95.48(11) 4_566 .
As5B As5A S10 120.7(8) . .
As5B As5A S10 134.4(8) . 3_655
S10 As5A S10 99.59(14) . 3_655
As5B As5A S9 98.6(8) . .
S10 As5A S9 95.39(13) . .
S10 As5A S9 97.82(13) 3_655 .
As5A As5B S10 48.2(7) . .
As5A As5B S9 68.6(7) . .
S10 As5B S9 84.0(2) . .
As1 S1 Eu1 88.60(8) 2_655 .
As1 S1 Eu3 99.31(9) 2_655 2
Eu1 S1 Eu3 158.61(10) . 2
As1 S1 Eu3 138.39(11) 2_655 .
Eu1 S1 Eu3 91.14(7) . .
Eu3 S1 Eu3 95.82(7) 2 .
As1 S2 As2 107.78(11) . .
As1 S2 Eu2 95.51(9) . .
As2 S2 Eu2 94.58(9) . .
As1 S2 Eu2 131.76(10) . 2_645
As2 S2 Eu2 118.33(9) . 2_645
Eu2 S2 Eu2 94.28(7) . 2_645
As1 S3 Eu2 99.42(9) . 2_655
As1 S3 Eu3 98.71(9) . 2_655
Eu2 S3 Eu3 85.63(6) 2_655 2_655
As1 S3 Eu2 96.03(9) . .
Eu2 S3 Eu2 94.77(7) 2_655 .
Eu3 S3 Eu2 165.00(9) 2_655 .
As1 S3 Eu3 93.07(8) . 1_655
Eu2 S3 Eu3 167.52(9) 2_655 1_655
Eu3 S3 Eu3 92.41(7) 2_655 1_655
Eu2 S3 Eu3 83.96(6) . 1_655
As2 S4 Eu2 97.40(9) . 2_655
As2 S4 Eu2 95.75(8) . .
Eu2 S4 Eu2 94.32(7) 2_655 .
As2 S4 Eu3 107.89(9) . .
Eu2 S4 Eu3 154.69(8) 2_655 .
Eu2 S4 Eu3 82.72(6) . .
As2 S4 Eu3 111.64(9) . 2
Eu2 S4 Eu3 82.82(6) 2_655 2
Eu2 S4 Eu3 152.60(8) . 2
Eu3 S4 Eu3 88.37(6) . 2
As2 S5 As3 98.82(10) . .
As2 S5 Na1 145.8(2) . 2_655
As3 S5 Na1 110.1(2) . 2_655
As2 S5 Eu2 93.27(8) . 2_655
As3 S5 Eu2 95.39(8) . 2_655
Na1 S5 Eu2 101.63(17) 2_655 2_655
As3 S6 As4 99.64(11) 2_545 .
As3 S6 Na1 110.7(2) 2_545 .
As4 S6 Na1 17.68(17) . .
As3 S6 Na2 118.85(10) 2_545 1_545
As4 S6 Na2 106.98(9) . 1_545
Na1 S6 Na2 89.40(19) . 1_545
As3 S6 Eu1 118.85(10) 2_545 1_545
As4 S6 Eu1 106.98(9) . 1_545
Na1 S6 Eu1 89.40(19) . 1_545
Na2 S6 Eu1 0.00(2) 1_545 1_545
As3 S6 Eu3 92.76(8) 2_545 .
As4 S6 Eu3 91.26(8) . .
Na1 S6 Eu3 103.97(19) . .
Na2 S6 Eu3 138.94(9) 1_545 .
Eu1 S6 Eu3 138.94(9) 1_545 .
As3 S7 Na2 102.30(9) 4_576 3_566
As3 S7 Eu1 102.30(9) 4_576 3_566
Na2 S7 Eu1 0.00(3) 3_566 3_566
As3 S7 Eu3 102.89(9) 4_576 3_566
Na2 S7 Eu3 90.75(7) 3_566 3_566
Eu1 S7 Eu3 90.75(7) 3_566 3_566
As3 S7 Eu2 102.07(9) 4_576 3_666
Na2 S7 Eu2 155.36(9) 3_566 3_666
Eu1 S7 Eu2 155.36(9) 3_566 3_666
Eu3 S7 Eu2 87.32(6) 3_566 3_666
As4 S8 Na1 12.46(19) . .
As4 S8 Eu3 107.89(11) . .
Na1 S8 Eu3 111.7(2) . .
As4 S8 Eu2 120.52(11) . .
Na1 S8 Eu2 108.3(2) . .
Eu3 S8 Eu2 86.40(7) . .
As4 S8 Eu1 94.02(10) . .
Na1 S8 Eu1 105.84(19) . .
Eu3 S8 Eu1 87.38(7) . .
Eu2 S8 Eu1 145.12(9) . .
As4 S9 As5A 93.38(12) 4_565 .
As4 S9 As5B 101.2(2) 4_565 .
As5A S9 As5B 12.79(15) . .
As4 S9 Na1 15.11(17) 4_565 4_565
As5A S9 Na1 89.4(2) . 4_565
As5B S9 Na1 94.5(3) . 4_565
As4 S9 Na2 152.27(13) 4_565 2_545
As5A S9 Na2 109.26(11) . 2_545
As5B S9 Na2 98.72(19) . 2_545
Na1 S9 Na2 144.5(2) 4_565 2_545
As4 S9 Eu1 152.27(13) 4_565 2_545
As5A S9 Eu1 109.26(11) . 2_545
As5B S9 Eu1 98.72(19) . 2_545
Na1 S9 Eu1 144.5(2) 4_565 2_545
Na2 S9 Eu1 0.00(3) 2_545 2_545
As4 S9 Na2 99.84(10) 4_565 4_565
As5A S9 Na2 91.05(10) . 4_565
As5B S9 Na2 99.54(19) . 4_565
Na1 S9 Na2 114.51(19) 4_565 4_565
Na2 S9 Na2 95.66(8) 2_545 4_565
Eu1 S9 Na2 95.66(8) 2_545 4_565
As4 S9 Eu1 99.84(10) 4_565 4_565
As5A S9 Eu1 91.05(10) . 4_565
As5B S9 Eu1 99.54(19) . 4_565
Na1 S9 Eu1 114.51(19) 4_565 4_565
Na2 S9 Eu1 95.66(8) 2_545 4_565
Eu1 S9 Eu1 95.66(8) 2_545 4_565
Na2 S9 Eu1 0.00(2) 4_565 4_565
As5A S10 As5A 80.41(14) . 3_655
As5A S10 As5B 11.17(16) . .
As5A S10 As5B 90.8(2) 3_655 .
As5A S10 Na1 95.4(2) . 4_565
As5A S10 Na1 108.3(2) 3_655 4_565
As5B S10 Na1 96.1(3) . 4_565
As5A S10 Na1 122.3(2) . 2_655
As5A S10 Na1 154.7(2) 3_655 2_655
As5B S10 Na1 112.9(3) . 2_655
Na1 S10 Na1 62.2(3) 4_565 2_655
As5A S10 Na2 102.87(12) . 2_645
As5A S10 Na2 94.64(12) 3_655 2_645
As5B S10 Na2 98.00(18) . 2_645
Na1 S10 Na2 152.8(2) 4_565 2_645
Na1 S10 Na2 90.8(2) 2_655 2_645
As5A S10 Eu1 102.87(12) . 2_645
As5A S10 Eu1 94.64(12) 3_655 2_645
As5B S10 Eu1 98.00(18) . 2_645
Na1 S10 Eu1 152.8(2) 4_565 2_645
Na1 S10 Eu1 90.8(2) 2_655 2_645
Na2 S10 Eu1 0.00(3) 2_645 2_645
As4 Na1 S10 87.1(7) . 4_566
As4 Na1 S6 61.8(6) . .
S10 Na1 S6 148.9(4) 4_566 .
As4 Na1 S9 42.5(5) . 4_566
S10 Na1 S9 78.7(2) 4_566 4_566
S6 Na1 S9 77.9(3) . 4_566
As4 Na1 S8 33.4(4) . .
S10 Na1 S8 78.3(2) 4_566 .
S6 Na1 S8 75.5(2) . .
S9 Na1 S8 72.8(2) 4_566 .
As4 Na1 S10 154.4(9) . 2_645
S10 Na1 S10 117.8(3) 4_566 2_645
S6 Na1 S10 93.1(3) . 2_645
S9 Na1 S10 132.1(3) 4_566 2_645
S8 Na1 S10 150.5(3) . 2_645
As4 Na1 Na1 147.9(10) . 3_656
S10 Na1 Na1 61.4(4) 4_566 3_656
S6 Na1 Na1 149.4(5) . 3_656
S9 Na1 Na1 118.7(5) 4_566 3_656
S8 Na1 Na1 132.3(5) . 3_656
S10 Na1 Na1 56.4(3) 2_645 3_656
As4 Na1 S5 110.1(6) . 2_645
S10 Na1 S5 76.0(3) 4_566 2_645
S6 Na1 S5 113.2(3) . 2_645
S9 Na1 S5 143.6(3) 4_566 2_645
S8 Na1 S5 76.7(2) . 2_645
S10 Na1 S5 83.4(2) 2_645 2_645
Na1 Na1 S5 70.0(4) 3_656 2_645
As4 Na1 Na2 109.7(8) . 1_545
S10 Na1 Na2 162.5(3) 4_566 1_545
S6 Na1 Na2 48.14(16) . 1_545
S9 Na1 Na2 110.3(3) 4_566 1_545
S8 Na1 Na2 118.3(3) . 1_545
S10 Na1 Na2 45.01(15) 2_645 1_545
Na1 Na1 Na2 101.3(4) 3_656 1_545
S5 Na1 Na2 101.4(2) 2_645 1_545
As4 Na1 Eu1 109.7(8) . 1_545
S10 Na1 Eu1 162.5(3) 4_566 1_545
S6 Na1 Eu1 48.14(16) . 1_545
S9 Na1 Eu1 110.3(3) 4_566 1_545
S8 Na1 Eu1 118.3(3) . 1_545
S10 Na1 Eu1 45.01(15) 2_645 1_545
Na1 Na1 Eu1 101.3(4) 3_656 1_545
S5 Na1 Eu1 101.4(2) 2_645 1_545
Na2 Na1 Eu1 0.000(17) 1_545 1_545

loop_
_geom_bond_atom_site_label_1
_geom_bond_atom_site_label_2
_geom_bond_distance
_geom_bond_site_symmetry_2
Eu1 S1 2.879(2) .
Eu1 S10 2.957(3) 2_655
Eu1 S9 2.968(3) 2
Eu1 S9 2.970(3) 4_566
Eu1 S7 2.991(3) 3_566
Eu1 S6 3.113(3) 1_565
Eu1 S8 3.202(3) .
Eu1 As1 3.5852(12) 2_655
Eu1 As2 3.5854(12) 2
Eu1 As3 3.7078(11) 4_576
Eu1 Na1 4.180(10) 1_565
Eu1 Eu3 4.2976(8) .
Eu2 S7 3.061(3) 3_666
Eu2 S2 3.096(3) .
Eu2 S3 3.098(3) 2_645
Eu2 S4 3.116(3) 2_645
Eu2 S8 3.139(3) .
Eu2 S3 3.147(3) .
Eu2 S4 3.151(2) .
Eu2 S2 3.174(3) 2_655
Eu2 S5 3.227(3) 2_645
Eu2 Eu3 4.2143(7) .
Eu2 Eu3 4.2171(7) 1_655
Eu3 S1 2.953(2) 2_545
Eu3 S8 3.016(3) .
Eu3 S7 3.047(3) 3_566
Eu3 S3 3.103(3) 2_645
Eu3 S1 3.134(2) .
Eu3 S3 3.158(3) 1_455
Eu3 S4 3.226(3) .
Eu3 S4 3.257(2) 2_545
Eu3 S6 3.376(3) .
Eu3 Eu2 4.2171(7) 1_455
As1 S1 2.208(3) 2_645
As1 S3 2.232(3) .
As1 S2 2.323(3) .
As1 Eu1 3.5852(12) 2_645
As2 S4 2.212(2) .
As2 S5 2.266(3) .
As2 S2 2.341(3) .
As2 Eu1 3.5853(12) 2_545
As3 S7 2.227(3) 4_575
As3 S6 2.266(3) 2
As3 S5 2.315(3) .
As3 Eu1 3.7078(11) 4_575
As4 Na1 0.872(9) .
As4 S8 2.226(3) .
As4 S9 2.258(3) 4_566
As4 S6 2.530(3) .
As5A As5B 0.595(7) .
As5A S10 2.288(4) .
As5A S10 2.341(4) 3_655
As5A S9 2.501(4) .
As5B S10 2.641(8) .
As5B S9 2.656(8) .
S1 As1 2.208(3) 2_655
S1 Eu3 2.953(2) 2
S2 Eu2 3.174(3) 2_645
S3 Eu2 3.098(3) 2_655
S3 Eu3 3.103(3) 2_655
S3 Eu3 3.158(3) 1_655
S4 Eu2 3.116(3) 2_655
S4 Eu3 3.257(2) 2
S5 Na1 3.092(10) 2_655
S5 Eu2 3.227(3) 2_655
S6 As3 2.266(3) 2_545
S6 Na1 2.822(11) .
S6 Na2 3.113(3) 1_545
S6 Eu1 3.113(3) 1_545
S7 As3 2.227(3) 4_576
S7 Na2 2.991(3) 3_566
S7 Eu1 2.991(3) 3_566
S7 Eu3 3.047(3) 3_566
S7 Eu2 3.061(3) 3_666
S8 Na1 2.901(9) .
S9 As4 2.258(3) 4_565
S9 Na1 2.823(9) 4_565
S9 Na2 2.968(3) 2_545
S9 Eu1 2.968(3) 2_545
S9 Na2 2.970(3) 4_565
S9 Eu1 2.970(3) 4_565
S10 As5A 2.341(4) 3_655
S10 Na1 2.766(11) 4_565
S10 Na1 2.915(9) 2_655
S10 Na2 2.957(3) 2_645
S10 Eu1 2.957(3) 2_645
Na1 S10 2.766(11) 4_566
Na1 S9 2.823(9) 4_566
Na1 S10 2.915(9) 2_645
Na1 Na1 2.94(2) 3_656
Na1 S5 3.092(10) 2_645
Na1 Na2 4.180(10) 1_545
Na1 Eu1 4.180(10) 1_545
